data_2234036
loop_
_publ_author_name
'Li, Shang-Ju'
'Zhang, Rong-Jia'
'Hou, Guang-Feng'
'Li, Guang-Ming'
'Yan, Peng-Fei'

_publ_section_title
;
 Triethylammonium
 (2<i>R</i>,3<i>R</i>)-2,3-bis(benzoyloxy)-3-carboxypropanoate
;
_journal_coeditor_code XU5427
_journal_issue 3
_journal_name_full 'Acta Crystallographica Section E'
_journal_page_first o651
_journal_paper_doi 10.1107/S1600536812004308
_journal_volume 68
_journal_year 2012
_chemical_formula_iupac 'C6 H16 N +, C18 H13 O8 -'
_chemical_formula_moiety 'C6 H16 N +, C18 H13 O8 -'
_chemical_formula_sum 'C24 H29 N O8'
_chemical_formula_weight 459.48
_chemical_name_systematic
;
Triethylammonium (2<i>R</i>,3<i>R</i>)-2,3-bis(benzoyloxy)-3-carboxypropanoate
;
_space_group_IT_number 19
_symmetry_cell_setting orthorhombic
_symmetry_space_group_name_Hall 'P 2ac 2ab'
_symmetry_space_group_name_H-M 'P 21 21 21'
_atom_sites_solution_hydrogens geom
_atom_sites_solution_primary direct
_atom_sites_solution_secondary difmap
_audit_creation_method SHELXL-97
_cell_angle_alpha 90.00
_cell_angle_beta 90.00
_cell_angle_gamma 90.00
_cell_formula_units_Z 4
_cell_length_a 11.2148(12)
_cell_length_b 12.9835(13)
_cell_length_c 15.9499(17)
_cell_measurement_reflns_used 17618
_cell_measurement_temperature 293(2)
_cell_measurement_theta_max 28.3
_cell_measurement_theta_min 2.4
_cell_volume 2322.4(4)
_computing_cell_refinement 'RAPID-AUTO (Rigaku, 1998)'
_computing_data_collection 'RAPID-AUTO (Rigaku, 1998)'
_computing_data_reduction 'CrystalClear (Rigaku/MSC, 2002)'
_computing_molecular_graphics 'SHELXTL (Sheldrick, 2008)'
_computing_publication_material 'SHELXTL (Sheldrick, 2008)'
_computing_structure_refinement 'SHELXTL (Sheldrick, 2008)'
_computing_structure_solution 'SHELXTL (Sheldrick, 2008)'
_diffrn_ambient_temperature 293(2)
_diffrn_measured_fraction_theta_full 0.999
_diffrn_measured_fraction_theta_max 0.999
_diffrn_measurement_device_type 'Rigaku R-AXIS RAPID'
_diffrn_measurement_method '\w scan'
_diffrn_radiation_monochromator graphite
_diffrn_radiation_source 'fine-focus sealed tube'
_diffrn_radiation_type MoK\a
_diffrn_radiation_wavelength 0.71073
_diffrn_reflns_av_R_equivalents 0.0672
_diffrn_reflns_av_sigmaI/netI 0.0544
_diffrn_reflns_limit_h_max 14
_diffrn_reflns_limit_h_min -14
_diffrn_reflns_limit_k_max 17
_diffrn_reflns_limit_k_min -17
_diffrn_reflns_limit_l_max 18
_diffrn_reflns_limit_l_min -21
_diffrn_reflns_number 17272
_diffrn_reflns_theta_full 28.31
_diffrn_reflns_theta_max 28.31
_diffrn_reflns_theta_min 2.40
_diffrn_standards_decay_% 0
_diffrn_standards_interval_count 0
_diffrn_standards_interval_time 0
_diffrn_standards_number 0
_exptl_absorpt_coefficient_mu 0.099
_exptl_absorpt_correction_type none
_exptl_crystal_colour colorless
_exptl_crystal_density_diffrn 1.314
_exptl_crystal_density_method 'not measured'
_exptl_crystal_description block
_exptl_crystal_F_000 976
_exptl_crystal_size_max 0.20
_exptl_crystal_size_mid 0.20
_exptl_crystal_size_min 0.18
_refine_diff_density_max 0.198
_refine_diff_density_min -0.210
_refine_ls_extinction_method none
_refine_ls_goodness_of_fit_ref 1.023
_refine_ls_hydrogen_treatment mixed
_refine_ls_matrix_type full
_refine_ls_number_parameters 309
_refine_ls_number_reflns 3242
_refine_ls_number_restraints 0
_refine_ls_restrained_S_all 1.023
_refine_ls_R_factor_all 0.0712
_refine_ls_R_factor_gt 0.0424
_refine_ls_shift/su_max 0.000
_refine_ls_shift/su_mean 0.000
_refine_ls_structure_factor_coef Fsqd
_refine_ls_weighting_details 'calc w=1/[\s^2^(Fo^2^)+(0.0431P)^2^+0.0369P] where P=(Fo^2^+2Fc^2^)/3'
_refine_ls_weighting_scheme calc
_refine_ls_wR_factor_gt 0.0840
_refine_ls_wR_factor_ref 0.0950
_reflns_number_gt 2336
_reflns_number_total 3242
_reflns_threshold_expression I>2sigma(I)
_cod_data_source_file xu5427.cif
_cod_data_source_block I
_cod_database_code 2234036
_cod_database_fobs_code 2234036

loop_
_symmetry_equiv_pos_as_xyz
'x, y, z'
'-x+1/2, -y, z+1/2'
'-x, y+1/2, -z+1/2'
'x+1/2, -y+1/2, -z'

loop_
_atom_site_type_symbol
_atom_site_label
_atom_site_fract_x
_atom_site_fract_y
_atom_site_fract_z
_atom_site_U_iso_or_equiv
_atom_site_adp_type
_atom_site_calc_flag
_atom_site_refinement_flags
_atom_site_occupancy
_atom_site_symmetry_multiplicity
C C1 0.8315(2) 0.31475(18) 0.91650(17) 0.0256(6) Uani d . 1 1
C C2 0.7651(2) 0.3345(2) 0.98812(17) 0.0318(6) Uani d . 1 1
H H2 0.7737 0.3971 1.0157 0.038 Uiso calc R 1 1
C C3 0.6859(3) 0.2615(2) 1.01896(18) 0.0355(7) Uani d . 1 1
H H3 0.6412 0.2752 1.0668 0.043 Uiso calc R 1 1
C C4 0.6740(2) 0.1687(2) 0.97802(19) 0.0366(7) Uani d . 1 1
H H4 0.6215 0.1195 0.9988 0.044 Uiso calc R 1 1
C C5 0.7395(2) 0.14762(19) 0.90625(18) 0.0329(6) Uani d . 1 1
H H5 0.7306 0.0848 0.8790 0.039 Uiso calc R 1 1
C C6 0.8185(2) 0.22080(18) 0.87521(17) 0.0272(6) Uani d . 1 1
H H6 0.8625 0.2071 0.8271 0.033 Uiso calc R 1 1
C C7 0.9139(2) 0.3955(2) 0.88549(16) 0.0267(6) Uani d . 1 1
C C8 1.0565(2) 0.43421(16) 0.77853(17) 0.0239(5) Uani d . 1 1
H H8 1.0692 0.4933 0.8157 0.029 Uiso calc R 1 1
C C9 1.1775(2) 0.38534(17) 0.75872(16) 0.0241(5) Uani d . 1 1
C C10 0.9965(2) 0.47203(17) 0.69826(16) 0.0237(5) Uani d . 1 1
H H10 1.0568 0.5027 0.6614 0.028 Uiso calc R 1 1
C C11 0.8990(2) 0.55163(17) 0.71601(18) 0.0273(6) Uani d . 1 1
C C12 0.9025(2) 0.3985(2) 0.58089(18) 0.0283(6) Uani d . 1 1
C C13 0.8401(2) 0.30655(18) 0.54713(17) 0.0284(6) Uani d . 1 1
C C14 0.8626(2) 0.2078(2) 0.5773(2) 0.0362(7) Uani d . 1 1
H H14 0.9170 0.1978 0.6205 0.043 Uiso calc R 1 1
C C15 0.8031(3) 0.1247(2) 0.5423(2) 0.0437(8) Uani d . 1 1
H H15 0.8191 0.0584 0.5614 0.052 Uiso calc R 1 1
C C16 0.7203(3) 0.1396(2) 0.4795(2) 0.0432(8) Uani d . 1 1
H H16 0.6806 0.0834 0.4566 0.052 Uiso calc R 1 1
C C17 0.6964(3) 0.2369(2) 0.45069(19) 0.0411(7) Uani d . 1 1
H H17 0.6394 0.2467 0.4091 0.049 Uiso calc R 1 1
C C18 0.7572(2) 0.3209(2) 0.48357(18) 0.0363(7) Uani d . 1 1
H H18 0.7423 0.3867 0.4630 0.044 Uiso calc R 1 1
C C19 0.5614(2) 0.4077(2) 0.7214(2) 0.0410(7) Uani d . 1 1
H H19A 0.6369 0.3714 0.7220 0.049 Uiso calc R 1 1
H H19B 0.5653 0.4619 0.7631 0.049 Uiso calc R 1 1
C C20 0.5432(3) 0.4554(3) 0.6361(2) 0.0549(9) Uani d . 1 1
H H20A 0.4659 0.4871 0.6337 0.082 Uiso calc R 1 1
H H20B 0.5486 0.4030 0.5938 0.082 Uiso calc R 1 1
H H20C 0.6034 0.5066 0.6265 0.082 Uiso calc R 1 1
C C21 0.4518(3) 0.2449(2) 0.6854(2) 0.0455(8) Uani d . 1 1
H H21A 0.4350 0.2709 0.6296 0.055 Uiso calc R 1 1
H H21B 0.3841 0.2037 0.7029 0.055 Uiso calc R 1 1
C C22 0.5604(3) 0.1767(2) 0.6811(3) 0.0685(11) Uani d . 1 1
H H22A 0.5752 0.1471 0.7353 0.103 Uiso calc R 1 1
H H22B 0.6281 0.2168 0.6641 0.103 Uiso calc R 1 1
H H22C 0.5470 0.1226 0.6411 0.103 Uiso calc R 1 1
C C23 0.4718(3) 0.2984(2) 0.83353(18) 0.0391(7) Uani d . 1 1
H H23A 0.5499 0.2684 0.8429 0.047 Uiso calc R 1 1
H H23B 0.4129 0.2447 0.8424 0.047 Uiso calc R 1 1
C C24 0.4518(3) 0.3828(2) 0.89667(19) 0.0479(8) Uani d . 1 1
H H24A 0.3797 0.4191 0.8832 0.072 Uiso calc R 1 1
H H24B 0.5179 0.4298 0.8954 0.072 Uiso calc R 1 1
H H24C 0.4451 0.3534 0.9517 0.072 Uiso calc R 1 1
N N1 0.46413(19) 0.33463(16) 0.74420(14) 0.0308(5) Uani d . 1 1
H H101 0.391(3) 0.372(2) 0.7409(18) 0.045(8) Uiso d . 1 1
O O1 0.98006(14) 0.36173(11) 0.82011(11) 0.0255(4) Uani d . 1 1
O O2 0.92394(19) 0.48083(14) 0.91440(14) 0.0451(6) Uani d . 1 1
O O3 1.19370(14) 0.29069(12) 0.76840(12) 0.0313(4) Uani d . 1 1
O O4 1.25517(14) 0.44777(12) 0.73477(13) 0.0334(4) Uani d . 1 1
O O5 0.94968(15) 0.64074(12) 0.73381(13) 0.0339(4) Uani d . 1 1
H H51 0.891(3) 0.691(2) 0.735(2) 0.076(11) Uiso d . 1 1
O O6 0.79444(15) 0.53471(14) 0.71332(15) 0.0447(6) Uani d . 1 1
O O7 0.94704(15) 0.38233(11) 0.65836(11) 0.0270(4) Uani d . 1 1
O O8 0.91205(18) 0.47972(14) 0.54453(13) 0.0425(5) Uani d . 1 1

loop_
_atom_site_aniso_label
_atom_site_aniso_U_11
_atom_site_aniso_U_22
_atom_site_aniso_U_33
_atom_site_aniso_U_12
_atom_site_aniso_U_13
_atom_site_aniso_U_23
C1 0.0253(11) 0.0246(13) 0.0270(15) 0.0042(10) -0.0020(11) 0.0015(11)
C2 0.0355(14) 0.0283(13) 0.0315(16) 0.0038(12) 0.0048(13) -0.0028(12)
C3 0.0363(14) 0.0421(16) 0.0283(17) 0.0065(13) 0.0100(13) 0.0046(13)
C4 0.0322(14) 0.0350(15) 0.0426(18) -0.0020(13) 0.0084(13) 0.0103(14)
C5 0.0306(13) 0.0243(13) 0.0437(18) 0.0006(11) 0.0014(13) -0.0002(12)
C6 0.0255(12) 0.0265(12) 0.0295(15) 0.0030(11) 0.0031(11) -0.0018(11)
C7 0.0268(13) 0.0246(13) 0.0285(15) 0.0013(11) -0.0008(11) -0.0025(11)
C8 0.0263(11) 0.0161(10) 0.0294(14) -0.0049(10) 0.0002(12) -0.0022(10)
C9 0.0246(12) 0.0202(11) 0.0274(15) -0.0021(10) -0.0035(11) 0.0014(10)
C10 0.0243(12) 0.0172(10) 0.0296(15) -0.0023(10) -0.0013(11) 0.0000(10)
C11 0.0249(12) 0.0187(11) 0.0383(17) -0.0009(10) -0.0017(12) 0.0025(11)
C12 0.0277(12) 0.0270(13) 0.0303(16) 0.0037(11) -0.0007(12) 0.0006(12)
C13 0.0257(12) 0.0303(14) 0.0294(16) 0.0040(11) -0.0025(12) -0.0026(12)
C14 0.0358(15) 0.0296(14) 0.0431(19) 0.0004(12) -0.0113(13) -0.0021(13)
C15 0.0478(17) 0.0294(14) 0.054(2) -0.0012(14) -0.0105(16) -0.0101(15)
C16 0.0404(16) 0.0432(17) 0.046(2) -0.0043(14) -0.0063(15) -0.0155(15)
C17 0.0354(15) 0.0553(19) 0.0327(18) 0.0036(14) -0.0099(14) -0.0102(15)
C18 0.0354(14) 0.0421(16) 0.0314(17) 0.0063(13) -0.0029(13) -0.0019(13)
C19 0.0281(13) 0.0426(15) 0.052(2) -0.0040(12) -0.0004(15) 0.0036(15)
C20 0.0392(17) 0.069(2) 0.057(2) -0.0049(17) 0.0068(16) 0.0195(18)
C21 0.0456(17) 0.0407(16) 0.050(2) -0.0039(15) 0.0022(16) -0.0131(15)
C22 0.060(2) 0.0522(19) 0.093(3) 0.0086(18) 0.020(2) -0.022(2)
C23 0.0418(16) 0.0371(15) 0.0383(18) 0.0030(13) -0.0024(14) 0.0056(14)
C24 0.0506(18) 0.0524(18) 0.0405(19) 0.0004(16) -0.0060(16) -0.0023(15)
N1 0.0242(10) 0.0305(11) 0.0378(15) 0.0030(9) -0.0022(10) -0.0008(10)
O1 0.0282(8) 0.0192(8) 0.0291(10) -0.0022(7) 0.0072(8) -0.0021(7)
O2 0.0550(13) 0.0276(10) 0.0527(14) -0.0101(9) 0.0192(11) -0.0143(10)
O3 0.0269(9) 0.0192(8) 0.0477(12) 0.0003(7) 0.0017(9) 0.0023(9)
O4 0.0238(8) 0.0243(8) 0.0522(13) -0.0013(8) 0.0029(9) 0.0083(9)
O5 0.0264(8) 0.0164(8) 0.0590(13) 0.0011(7) -0.0004(9) -0.0024(9)
O6 0.0221(9) 0.0313(9) 0.0805(17) -0.0026(8) 0.0022(10) -0.0082(11)
O7 0.0337(9) 0.0179(8) 0.0292(11) -0.0028(7) -0.0062(8) -0.0009(7)
O8 0.0509(12) 0.0318(10) 0.0448(13) -0.0052(9) -0.0112(11) 0.0133(10)

loop_
_atom_type_symbol
_atom_type_description
_atom_type_scat_dispersion_real
_atom_type_scat_dispersion_imag
_atom_type_scat_source
C C 0.0033 0.0000 'International Tables Vol C Tables 4.2.6.8 and 6.1.1.4'
H H 0.0000 0.0000 'International Tables Vol C Tables 4.2.6.8 and 6.1.1.4'
O O 0.0106 0.0000 'International Tables Vol C Tables 4.2.6.8 and 6.1.1.4'
N N 0.0061 0.0000 'International Tables Vol C Tables 4.2.6.8 and 6.1.1.4'

loop_
_geom_angle_atom_site_label_1
_geom_angle_atom_site_label_2
_geom_angle_atom_site_label_3
_geom_angle
C2 C1 C6 119.6(2)
C2 C1 C7 118.6(2)
C6 C1 C7 121.8(2)
C1 C2 C3 120.6(3)
C1 C2 H2 119.7
C3 C2 H2 119.7
C4 C3 C2 119.4(3)
C4 C3 H3 120.3
C2 C3 H3 120.3
C3 C4 C5 120.9(2)
C3 C4 H4 119.6
C5 C4 H4 119.6
C4 C5 C6 119.8(2)
C4 C5 H5 120.1
C6 C5 H5 120.1
C5 C6 C1 119.8(2)
C5 C6 H6 120.1
C1 C6 H6 120.1
O2 C7 O1 122.8(2)
O2 C7 C1 125.5(2)
O1 C7 C1 111.7(2)
O1 C8 C10 109.60(19)
O1 C8 C9 110.67(17)
C10 C8 C9 110.5(2)
O1 C8 H8 108.7
C10 C8 H8 108.7
C9 C8 H8 108.7
O4 C9 O3 125.0(2)
O4 C9 C8 114.34(19)
O3 C9 C8 120.6(2)
O7 C10 C8 106.28(17)
O7 C10 C11 110.67(19)
C8 C10 C11 112.1(2)
O7 C10 H10 109.2
C8 C10 H10 109.2
C11 C10 H10 109.2
O6 C11 O5 126.3(2)
O6 C11 C10 124.8(2)
O5 C11 C10 108.9(2)
O8 C12 O7 122.9(2)
O8 C12 C13 124.7(2)
O7 C12 C13 112.4(2)
C18 C13 C14 119.8(2)
C18 C13 C12 118.2(2)
C14 C13 C12 122.0(2)
C15 C14 C13 119.4(3)
C15 C14 H14 120.3
C13 C14 H14 120.3
C16 C15 C14 120.4(3)
C16 C15 H15 119.8
C14 C15 H15 119.8
C17 C16 C15 120.3(3)
C17 C16 H16 119.8
C15 C16 H16 119.8
C16 C17 C18 120.1(3)
C16 C17 H17 120.0
C18 C17 H17 120.0
C13 C18 C17 119.9(3)
C13 C18 H18 120.0
C17 C18 H18 120.0
N1 C19 C20 112.5(2)
N1 C19 H19A 109.1
C20 C19 H19A 109.1
N1 C19 H19B 109.1
C20 C19 H19B 109.1
H19A C19 H19B 107.8
C19 C20 H20A 109.5
C19 C20 H20B 109.5
H20A C20 H20B 109.5
C19 C20 H20C 109.5
H20A C20 H20C 109.5
H20B C20 H20C 109.5
N1 C21 C22 114.2(3)
N1 C21 H21A 108.7
C22 C21 H21A 108.7
N1 C21 H21B 108.7
C22 C21 H21B 108.7
H21A C21 H21B 107.6
C21 C22 H22A 109.5
C21 C22 H22B 109.5
H22A C22 H22B 109.5
C21 C22 H22C 109.5
H22A C22 H22C 109.5
H22B C22 H22C 109.5
N1 C23 C24 113.4(2)
N1 C23 H23A 108.9
C24 C23 H23A 108.9
N1 C23 H23B 108.9
C24 C23 H23B 108.9
H23A C23 H23B 107.7
C23 C24 H24A 109.5
C23 C24 H24B 109.5
H24A C24 H24B 109.5
C23 C24 H24C 109.5
H24A C24 H24C 109.5
H24B C24 H24C 109.5
C19 N1 C21 114.1(2)
C19 N1 C23 112.9(2)
C21 N1 C23 110.8(2)
C19 N1 H101 107.3(17)
C21 N1 H101 106.1(17)
C23 N1 H101 105.0(18)
C7 O1 C8 118.11(18)
C11 O5 H51 108(2)
C12 O7 C10 114.96(18)

loop_
_geom_bond_atom_site_label_1
_geom_bond_atom_site_label_2
_geom_bond_distance
C1 C2 1.388(4)
C1 C6 1.394(3)
C1 C7 1.482(3)
C2 C3 1.389(4)
C2 H2 0.9300
C3 C4 1.377(4)
C3 H3 0.9300
C4 C5 1.387(4)
C4 H4 0.9300
C5 C6 1.390(4)
C5 H5 0.9300
C6 H6 0.9300
C7 O2 1.205(3)
C7 O1 1.353(3)
C8 O1 1.435(3)
C8 C10 1.527(3)
C8 C9 1.532(3)
C8 H8 0.9800
C9 O4 1.249(3)
C9 O3 1.252(3)
C10 O7 1.439(3)
C10 C11 1.531(3)
C10 H10 0.9800
C11 O6 1.194(3)
C11 O5 1.320(3)
C12 O8 1.208(3)
C12 O7 1.349(3)
C12 C13 1.485(3)
C13 C18 1.388(4)
C13 C14 1.392(4)
C14 C15 1.386(4)
C14 H14 0.9300
C15 C16 1.380(4)
C15 H15 0.9300
C16 C17 1.371(4)
C16 H16 0.9300
C17 C18 1.389(4)
C17 H17 0.9300
C18 H18 0.9300
C19 N1 1.491(3)
C19 C20 1.508(4)
C19 H19A 0.9700
C19 H19B 0.9700
C20 H20A 0.9600
C20 H20B 0.9600
C20 H20C 0.9600
C21 N1 1.502(3)
C21 C22 1.507(4)
C21 H21A 0.9700
C21 H21B 0.9700
C22 H22A 0.9600
C22 H22B 0.9600
C22 H22C 0.9600
C23 N1 1.503(4)
C23 C24 1.505(4)
C23 H23A 0.9700
C23 H23B 0.9700
C24 H24A 0.9600
C24 H24B 0.9600
C24 H24C 0.9600
N1 H101 0.95(3)
O5 H51 0.93(4)

loop_
_geom_hbond_atom_site_label_D
_geom_hbond_atom_site_label_H
_geom_hbond_atom_site_label_A
_geom_hbond_site_symmetry_A
_geom_hbond_distance_DH
_geom_hbond_distance_HA
_geom_hbond_distance_DA
_geom_hbond_angle_DHA
N1 H101 O4 1_455 0.95(3) 1.82(3) 2.770(3) 177(3)
O5 H51 O3 3_756 0.93(4) 1.60(3) 2.525(2) 171(3)

loop_
_cod_related_entry_id
_cod_related_entry_database
_cod_related_entry_code
1 ChemSpider 30657552
